data_1520206
loop_
_publ_author_name
'Coles, Simon J.'
'Hursthouse, Michael B.'
'Bricklebank, Neil'

_publ_section_title
;
 C27H35O10.25PS2
;
_journal_name_full 'Crystal Structure Report Archive'
_journal_page_first 450
_journal_year 2008
_chemical_formula_sum 'C27 H35 O10.25 P S2'
_chemical_formula_weight 618.64
_space_group_IT_number 14
_symmetry_cell_setting monoclinic
_symmetry_space_group_name_Hall '-P 2ybc'
_symmetry_space_group_name_H-M 'P 1 21/c 1'
_atom_sites_solution_hydrogens geom
_atom_sites_solution_primary direct
_atom_sites_solution_secondary difmap
_cell_angle_alpha 90.00
_cell_angle_beta 99.1340(10)
_cell_angle_gamma 90.00
_cell_formula_units_Z 4
_cell_length_a 13.9991(2)
_cell_length_b 18.4241(2)
_cell_length_c 11.28730(10)
_cell_measurement_reflns_used 62808
_cell_measurement_temperature 120(2)
_cell_measurement_theta_max 27.48
_cell_measurement_theta_min 2.91
_cell_volume 2874.31(6)
_computing_cell_refinement 'DENZO, COLLECT'
_computing_data_reduction 'DENZO, COLLECT'
_computing_molecular_graphics 'PLATON (Spek, 2003)'
_computing_structure_refinement 'SHELXL-97 (Sheldrick, 1997)'
_computing_structure_solution 'SHELXS-97 (Sheldrick, 1997)'
_diffrn_ambient_temperature 120(2)
_diffrn_detector_area_resol_mean 9.091
_diffrn_measured_fraction_theta_full 0.997
_diffrn_measured_fraction_theta_max 0.997
_diffrn_measurement_device_type 'Bruker-Nonius KappaCCD Area Detector'
_diffrn_measurement_method '\f and \w scans'
_diffrn_radiation_monochromator graphite
_diffrn_radiation_source 'fine-focus sealed tube'
_diffrn_radiation_type MoK\a
_diffrn_radiation_wavelength 0.71073
_diffrn_reflns_av_R_equivalents 0.0538
_diffrn_reflns_av_sigmaI/netI 0.0314
_diffrn_reflns_limit_h_max 18
_diffrn_reflns_limit_h_min -18
_diffrn_reflns_limit_k_max 23
_diffrn_reflns_limit_k_min -23
_diffrn_reflns_limit_l_max 14
_diffrn_reflns_limit_l_min -14
_diffrn_reflns_number 58725
_diffrn_reflns_theta_full 27.50
_diffrn_reflns_theta_max 27.50
_diffrn_reflns_theta_min 3.15
_exptl_absorpt_coefficient_mu 0.298
_exptl_absorpt_correction_T_max 0.9911
_exptl_absorpt_correction_T_min 0.8902
_exptl_absorpt_correction_type multi-scan
_exptl_absorpt_process_details 'SADABS V2.10 (Sheldrick, G.M., 2003)'
_exptl_crystal_colour colourless
_exptl_crystal_density_diffrn 1.430
_exptl_crystal_density_method 'not measured'
_exptl_crystal_description rod
_exptl_crystal_F_000 1304
_exptl_crystal_size_max 0.40
_exptl_crystal_size_mid 0.05
_exptl_crystal_size_min 0.03
_refine_diff_density_max 0.293
_refine_diff_density_min -0.424
_refine_diff_density_rms 0.056
_refine_ls_extinction_method none
_refine_ls_goodness_of_fit_ref 1.034
_refine_ls_hydrogen_treatment mixed
_refine_ls_matrix_type full
_refine_ls_number_parameters 385
_refine_ls_number_reflns 6575
_refine_ls_number_restraints 0
_refine_ls_restrained_S_all 1.034
_refine_ls_R_factor_all 0.0467
_refine_ls_R_factor_gt 0.0358
_refine_ls_shift/su_max 0.000
_refine_ls_shift/su_mean 0.000
_refine_ls_structure_factor_coef Fsqd
_refine_ls_weighting_details 'calc w=1/[\s^2^(Fo^2^)+(0.0373P)^2^+1.8557P] where P=(Fo^2^+2Fc^2^)/3'
_refine_ls_weighting_scheme calc
_refine_ls_wR_factor_gt 0.0839
_refine_ls_wR_factor_ref 0.0894
_reflns_number_gt 5500
_reflns_number_total 6575
_reflns_threshold_expression >2sigma(I)
_cod_data_source_file eCrystal-450.cif
_cod_data_source_block 2008src0504
_cod_depositor_comments
;
Citation :
Coles, Simon J. and Hursthouse, Michael B. and Bricklebank, Neil (2008)
University of Southampton, Crystal Structure Report Archive. 
(doi:10.5258/ecrystals/450)

More at:
http://ecrystals.chem.soton.ac.uk/450/

The following automatic conversions were performed:

'_symmetry_cell_setting' value 'Monoclinic' changed to 'monoclinic'
according to the built-in table from CIF Core dictionary named
'cif_core.dic' version 2.4.1 from 2010-06-29.

Automatic conversion script
Id: cif_fix_values 3392 2015-05-12 13:50:21Z andrius 
;
_cod_original_sg_symbol_H-M P2(1)/c
_cod_database_code 1520206

loop_
_symmetry_equiv_pos_as_xyz
'x, y, z'
'-x, y+1/2, -z+1/2'
'-x, -y, -z'
'x, -y-1/2, z-1/2'

loop_
_atom_site_label
_atom_site_type_symbol
_atom_site_fract_x
_atom_site_fract_y
_atom_site_fract_z
_atom_site_U_iso_or_equiv
_atom_site_adp_type
_atom_site_occupancy
_atom_site_symmetry_multiplicity
_atom_site_calc_flag
_atom_site_refinement_flags
_atom_site_disorder_assembly
_atom_site_disorder_group
C1 C 0.33038(11) 0.03639(8) 0.66665(13) 0.0154(3) Uani 1 1 d . . .
H1A H 0.3872 0.0677 0.6624 0.018 Uiso 1 1 calc R . .
H1B H 0.3542 -0.0118 0.6968 0.018 Uiso 1 1 calc R . .
C2 C 0.27117(11) 0.02828(9) 0.54131(13) 0.0172(3) Uani 1 1 d . . .
H2A H 0.2249 -0.0123 0.5419 0.021 Uiso 1 1 calc R . .
H2B H 0.2333 0.0732 0.5208 0.021 Uiso 1 1 calc R . .
C3 C 0.33381(12) 0.01396(9) 0.44537(14) 0.0194(3) Uani 1 1 d . . .
H3A H 0.3755 0.0569 0.4406 0.023 Uiso 1 1 calc R . .
H3B H 0.2908 0.0095 0.3671 0.023 Uiso 1 1 calc R . .
C4 C 0.14231(11) 0.03069(8) 0.73225(13) 0.0159(3) Uani 1 1 d . . .
C5 C 0.14297(12) -0.04513(9) 0.74909(13) 0.0194(3) Uani 1 1 d . . .
C6 C 0.23590(18) -0.14819(10) 0.82978(19) 0.0407(5) Uani 1 1 d . . .
H6A H 0.1949 -0.1570 0.8911 0.061 Uiso 1 1 calc R . .
H6B H 0.3031 -0.1604 0.8622 0.061 Uiso 1 1 calc R . .
H6C H 0.2138 -0.1785 0.7594 0.061 Uiso 1 1 calc R . .
C7 C 0.05917(14) -0.08569(10) 0.71813(15) 0.0281(4) Uani 1 1 d . . .
H7 H 0.0596 -0.1367 0.7308 0.034 Uiso 1 1 calc R . .
C8 C -0.02482(14) -0.05045(10) 0.66858(16) 0.0305(4) Uani 1 1 d . . .
H8 H -0.0824 -0.0780 0.6477 0.037 Uiso 1 1 calc R . .
C9 C -0.02775(12) 0.02339(10) 0.64840(15) 0.0254(4) Uani 1 1 d . . .
H9 H -0.0866 0.0462 0.6144 0.030 Uiso 1 1 calc R . .
C10 C 0.05637(11) 0.06410(9) 0.67834(13) 0.0184(3) Uani 1 1 d . . .
C11 C -0.03056(12) 0.17365(10) 0.62321(18) 0.0300(4) Uani 1 1 d . . .
H11A H -0.0602 0.1601 0.5417 0.045 Uiso 1 1 calc R . .
H11B H -0.0191 0.2261 0.6269 0.045 Uiso 1 1 calc R . .
H11C H -0.0741 0.1604 0.6797 0.045 Uiso 1 1 calc R . .
C12 C 0.24630(10) 0.17319(8) 0.75575(13) 0.0149(3) Uani 1 1 d . . .
C13 C 0.19034(11) 0.20642(8) 0.83337(13) 0.0174(3) Uani 1 1 d . . .
C14 C 0.07832(13) 0.18576(10) 0.96926(16) 0.0267(4) Uani 1 1 d . . .
H14A H 0.1076 0.2228 1.0260 0.040 Uiso 1 1 calc R . .
H14B H 0.0544 0.1457 1.0135 0.040 Uiso 1 1 calc R . .
H14C H 0.0244 0.2071 0.9144 0.040 Uiso 1 1 calc R . .
C15 C 0.18072(12) 0.28117(9) 0.83773(15) 0.0231(3) Uani 1 1 d . . .
H15 H 0.1414 0.3031 0.8890 0.028 Uiso 1 1 calc R . .
C16 C 0.22995(13) 0.32306(9) 0.76522(16) 0.0257(4) Uani 1 1 d . . .
H16 H 0.2248 0.3744 0.7685 0.031 Uiso 1 1 calc R . .
C17 C 0.28609(12) 0.29277(9) 0.68856(15) 0.0229(3) Uani 1 1 d . . .
H17 H 0.3194 0.3229 0.6404 0.027 Uiso 1 1 calc R . .
C18 C 0.29368(11) 0.21738(8) 0.68202(14) 0.0167(3) Uani 1 1 d . . .
C19 C 0.40301(12) 0.22650(9) 0.54039(16) 0.0243(4) Uani 1 1 d . . .
H19A H 0.3618 0.2592 0.4860 0.036 Uiso 1 1 calc R . .
H19B H 0.4392 0.1947 0.4938 0.036 Uiso 1 1 calc R . .
H19C H 0.4485 0.2551 0.5969 0.036 Uiso 1 1 calc R . .
C20 C 0.31779(11) 0.06127(8) 0.92153(13) 0.0158(3) Uani 1 1 d . . .
C21 C 0.41331(11) 0.08766(8) 0.94866(14) 0.0182(3) Uani 1 1 d . . .
C22 C 0.54036(12) 0.15495(10) 0.87719(16) 0.0248(4) Uani 1 1 d . . .
H22A H 0.5428 0.1922 0.9395 0.037 Uiso 1 1 calc R . .
H22B H 0.5536 0.1772 0.8026 0.037 Uiso 1 1 calc R . .
H22C H 0.5891 0.1177 0.9032 0.037 Uiso 1 1 calc R . .
C23 C 0.46717(13) 0.07827(9) 1.06250(15) 0.0234(4) Uani 1 1 d . . .
H23 H 0.5309 0.0972 1.0812 0.028 Uiso 1 1 calc R . .
C24 C 0.42587(13) 0.04092(10) 1.14758(14) 0.0252(4) Uani 1 1 d . . .
H24 H 0.4631 0.0327 1.2243 0.030 Uiso 1 1 calc R . .
C25 C 0.33214(13) 0.01516(9) 1.12461(14) 0.0231(4) Uani 1 1 d . . .
H25 H 0.3058 -0.0107 1.1847 0.028 Uiso 1 1 calc R . .
C26 C 0.27634(12) 0.02740(8) 1.01251(13) 0.0183(3) Uani 1 1 d . . .
C27 C 0.13856(15) -0.02835(11) 1.07449(17) 0.0337(4) Uani 1 1 d . . .
H27A H 0.1740 -0.0735 1.0964 0.051 Uiso 1 1 calc R . .
H27B H 0.0711 -0.0396 1.0418 0.051 Uiso 1 1 calc R . .
H27C H 0.1407 0.0023 1.1459 0.051 Uiso 1 1 calc R . .
O1 O 0.25073(9) -0.15269(7) 0.51395(11) 0.0279(3) Uani 1 1 d . . .
O2 O 0.25210(9) -0.12556(7) 0.30532(10) 0.0263(3) Uani 1 1 d . . .
O3 O 0.36910(9) -0.21047(7) 0.40939(12) 0.0306(3) Uani 1 1 d . . .
O4 O 0.22994(9) -0.07322(6) 0.79569(10) 0.0236(3) Uani 1 1 d . . .
O5 O 0.05963(8) 0.13612(6) 0.65457(10) 0.0219(2) Uani 1 1 d . . .
O6 O 0.14924(8) 0.15904(6) 0.90210(10) 0.0208(2) Uani 1 1 d . . .
O7 O 0.34401(8) 0.18337(6) 0.60539(10) 0.0214(2) Uani 1 1 d . . .
O8 O 0.44617(8) 0.12235(6) 0.85706(10) 0.0210(2) Uani 1 1 d . . .
O9 O 0.18197(8) 0.00913(6) 0.98669(10) 0.0224(3) Uani 1 1 d . . .
O10 O 0.16686(11) -0.28180(8) 0.60374(13) 0.0361(3) Uani 1 1 d . . .
S1 S 0.41061(3) -0.06568(2) 0.46592(4) 0.02092(10) Uani 1 1 d . . .
S2 S 0.30817(3) -0.14834(2) 0.41830(3) 0.01744(10) Uani 1 1 d . . .
P1 P 0.25766(3) 0.07602(2) 0.76957(3) 0.01274(9) Uani 1 1 d . . .
O11 O 0.4120(6) -0.1802(5) 0.7323(8) 0.043(2) Uani 0.17 1 d P . .
H10A H 0.2024(19) -0.2477(16) 0.579(2) 0.059(8) Uiso 1 1 d . . .
H10B H 0.204(2) -0.3036(16) 0.658(3) 0.066(9) Uiso 1 1 d . . .

loop_
_atom_site_aniso_label
_atom_site_aniso_U_11
_atom_site_aniso_U_22
_atom_site_aniso_U_33
_atom_site_aniso_U_23
_atom_site_aniso_U_13
_atom_site_aniso_U_12
C1 0.0173(8) 0.0149(7) 0.0136(7) -0.0009(6) 0.0015(6) 0.0021(6)
C2 0.0184(8) 0.0193(8) 0.0136(7) -0.0025(6) 0.0009(6) 0.0027(6)
C3 0.0257(8) 0.0176(8) 0.0158(7) -0.0015(6) 0.0060(6) -0.0005(6)
C4 0.0184(8) 0.0167(7) 0.0126(7) -0.0008(6) 0.0028(6) -0.0028(6)
C5 0.0280(9) 0.0171(8) 0.0140(7) -0.0010(6) 0.0059(6) -0.0028(6)
C6 0.0634(15) 0.0129(9) 0.0405(11) 0.0051(8) -0.0075(10) -0.0023(9)
C7 0.0397(11) 0.0200(8) 0.0256(9) -0.0031(7) 0.0084(8) -0.0130(8)
C8 0.0298(10) 0.0317(10) 0.0302(9) -0.0059(8) 0.0062(7) -0.0175(8)
C9 0.0196(8) 0.0339(10) 0.0226(8) -0.0011(7) 0.0032(6) -0.0073(7)
C10 0.0206(8) 0.0206(8) 0.0144(7) 0.0008(6) 0.0044(6) -0.0042(6)
C11 0.0158(8) 0.0325(10) 0.0412(10) 0.0145(8) 0.0034(7) 0.0043(7)
C12 0.0143(7) 0.0118(7) 0.0176(7) 0.0004(6) -0.0010(6) 0.0003(5)
C13 0.0166(7) 0.0173(8) 0.0174(7) 0.0002(6) -0.0001(6) 0.0010(6)
C14 0.0229(9) 0.0311(10) 0.0282(9) -0.0021(7) 0.0103(7) 0.0039(7)
C15 0.0241(9) 0.0173(8) 0.0279(9) -0.0040(7) 0.0040(7) 0.0038(7)
C16 0.0280(9) 0.0120(8) 0.0358(10) -0.0016(7) 0.0013(7) 0.0004(7)
C17 0.0223(8) 0.0163(8) 0.0294(9) 0.0035(7) 0.0019(7) -0.0026(6)
C18 0.0143(7) 0.0157(7) 0.0190(7) 0.0007(6) -0.0006(6) 0.0003(6)
C19 0.0218(8) 0.0239(9) 0.0285(9) 0.0080(7) 0.0076(7) -0.0023(7)
C20 0.0195(8) 0.0139(7) 0.0131(7) -0.0015(5) 0.0000(6) 0.0047(6)
C21 0.0212(8) 0.0158(7) 0.0170(7) -0.0040(6) 0.0014(6) 0.0060(6)
C22 0.0169(8) 0.0270(9) 0.0300(9) -0.0069(7) 0.0021(7) -0.0012(7)
C23 0.0226(8) 0.0241(9) 0.0211(8) -0.0066(7) -0.0034(6) 0.0073(7)
C24 0.0327(10) 0.0268(9) 0.0136(7) -0.0040(6) -0.0039(6) 0.0118(7)
C25 0.0356(10) 0.0208(8) 0.0131(7) 0.0008(6) 0.0045(7) 0.0107(7)
C26 0.0260(8) 0.0140(7) 0.0149(7) -0.0021(6) 0.0030(6) 0.0054(6)
C27 0.0392(11) 0.0345(11) 0.0283(9) 0.0117(8) 0.0084(8) -0.0070(9)
O1 0.0280(7) 0.0319(7) 0.0255(6) 0.0020(5) 0.0094(5) -0.0088(5)
O2 0.0286(7) 0.0258(6) 0.0217(6) 0.0023(5) -0.0048(5) -0.0051(5)
O3 0.0243(6) 0.0175(6) 0.0486(8) -0.0054(5) 0.0017(6) 0.0011(5)
O4 0.0336(7) 0.0118(5) 0.0253(6) 0.0017(4) 0.0044(5) 0.0018(5)
O5 0.0141(6) 0.0213(6) 0.0289(6) 0.0081(5) -0.0005(4) -0.0009(4)
O6 0.0238(6) 0.0184(6) 0.0218(6) 0.0005(4) 0.0090(5) 0.0034(5)
O7 0.0243(6) 0.0172(6) 0.0250(6) 0.0038(5) 0.0107(5) -0.0012(5)
O8 0.0175(6) 0.0253(6) 0.0194(5) -0.0010(5) 0.0001(4) -0.0017(5)
O9 0.0265(6) 0.0254(6) 0.0160(5) 0.0045(5) 0.0051(5) -0.0013(5)
O10 0.0398(8) 0.0311(8) 0.0338(8) 0.0081(6) -0.0050(6) -0.0117(7)
S1 0.01536(19) 0.0197(2) 0.0281(2) -0.00611(16) 0.00479(15) -0.00194(15)
S2 0.01608(19) 0.01651(19) 0.01918(19) 0.00039(14) 0.00111(14) -0.00167(14)
P1 0.01457(19) 0.01157(18) 0.01170(18) 0.00034(13) 0.00094(14) 0.00067(14)
O11 0.042(5) 0.052(6) 0.034(5) 0.004(4) -0.002(4) -0.005(4)

loop_
_atom_type_symbol
_atom_type_description
_atom_type_scat_dispersion_real
_atom_type_scat_dispersion_imag
_atom_type_scat_source
C C 0.0033 0.0016 'International Tables Vol C Tables 4.2.6.8 and 6.1.1.4'
H H 0.0000 0.0000 'International Tables Vol C Tables 4.2.6.8 and 6.1.1.4'
O O 0.0106 0.0060 'International Tables Vol C Tables 4.2.6.8 and 6.1.1.4'
S S 0.1246 0.1234 'International Tables Vol C Tables 4.2.6.8 and 6.1.1.4'
P P 0.1023 0.0942 'International Tables Vol C Tables 4.2.6.8 and 6.1.1.4'

loop_
_geom_angle_atom_site_label_1
_geom_angle_atom_site_label_2
_geom_angle_atom_site_label_3
_geom_angle
_geom_angle_site_symmetry_1
_geom_angle_site_symmetry_3
C2 C1 P1 110.78(10) . .
C3 C2 C1 112.75(13) . .
C2 C3 S1 116.54(11) . .
C10 C4 C5 118.73(14) . .
C10 C4 P1 124.88(12) . .
C5 C4 P1 116.10(12) . .
O4 C5 C7 124.44(15) . .
O4 C5 C4 114.74(14) . .
C7 C5 C4 120.82(16) . .
C8 C7 C5 118.69(16) . .
C9 C8 C7 122.12(16) . .
C8 C9 C10 119.33(17) . .
O5 C10 C9 122.22(15) . .
O5 C10 C4 117.53(14) . .
C9 C10 C4 120.24(15) . .
C18 C12 C13 118.67(14) . .
C18 C12 P1 125.73(12) . .
C13 C12 P1 115.42(11) . .
O6 C13 C15 124.58(15) . .
O6 C13 C12 113.94(13) . .
C15 C13 C12 121.48(15) . .
C13 C15 C16 118.20(15) . .
C17 C16 C15 122.19(16) . .
C16 C17 C18 119.52(15) . .
O7 C18 C17 123.12(14) . .
O7 C18 C12 116.96(14) . .
C17 C18 C12 119.91(14) . .
C26 C20 C21 118.84(14) . .
C26 C20 P1 125.23(12) . .
C21 C20 P1 115.92(11) . .
O8 C21 C23 124.20(15) . .
O8 C21 C20 114.93(13) . .
C23 C21 C20 120.87(15) . .
C24 C23 C21 118.57(16) . .
C23 C24 C25 122.08(15) . .
C24 C25 C26 119.55(15) . .
O9 C26 C25 122.91(14) . .
O9 C26 C20 117.20(13) . .
C25 C26 C20 119.88(15) . .
C5 O4 C6 118.98(14) . .
C10 O5 C11 117.69(13) . .
C13 O6 C14 118.40(13) . .
C18 O7 C19 118.20(13) . .
C21 O8 C22 119.42(13) . .
C26 O9 C27 118.88(13) . .
C3 S1 S2 100.78(6) . .
O3 S2 O1 114.42(8) . .
O3 S2 O2 114.37(8) . .
O1 S2 O2 112.65(8) . .
O3 S2 S1 101.89(5) . .
O1 S2 S1 106.65(5) . .
O2 S2 S1 105.51(5) . .
C12 P1 C20 104.65(7) . .
C12 P1 C4 112.06(7) . .
C20 P1 C4 114.59(7) . .
C12 P1 C1 113.27(7) . .
C20 P1 C1 108.84(7) . .
C4 P1 C1 103.66(7) . .

loop_
_geom_bond_atom_site_label_1
_geom_bond_atom_site_label_2
_geom_bond_distance
_geom_bond_site_symmetry_2
C1 C2 1.529(2) .
C1 P1 1.8150(15) .
C2 C3 1.521(2) .
C3 S1 1.8121(16) .
C4 C10 1.402(2) .
C4 C5 1.410(2) .
C4 P1 1.8073(15) .
C5 O4 1.350(2) .
C5 C7 1.388(2) .
C6 O4 1.433(2) .
C7 C8 1.381(3) .
C8 C9 1.379(3) .
C9 C10 1.392(2) .
C10 O5 1.3559(19) .
C11 O5 1.434(2) .
C12 C18 1.404(2) .
C12 C13 1.405(2) .
C12 P1 1.8020(15) .
C13 O6 1.3552(19) .
C13 C15 1.385(2) .
C14 O6 1.4289(19) .
C15 C16 1.386(2) .
C16 C17 1.376(2) .
C17 C18 1.396(2) .
C18 O7 1.3530(19) .
C19 O7 1.4298(19) .
C20 C26 1.404(2) .
C20 C21 1.410(2) .
C20 P1 1.8072(15) .
C21 O8 1.3565(19) .
C21 C23 1.393(2) .
C22 O8 1.434(2) .
C23 C24 1.381(3) .
C24 C25 1.381(3) .
C25 C26 1.396(2) .
C26 O9 1.350(2) .
C27 O9 1.421(2) .
O1 S2 1.4471(12) .
O2 S2 1.4494(12) .
O3 S2 1.4405(13) .
S1 S2 2.1025(5) .
